data_4333529
loop_
_publ_author_name
'D. Paul Rillema'
'Arvin J. Cruz'
'Curtis Moore'
'Khamis Siam'
'A. Jehan'
'Derek Base'
'T. Nguyen'
'Wei Huang'

_publ_section_title
;
 Electronic and Photophysical Properties of Platinum(II) Biphenyl
 Complexes Containing 2,2'-Bipyridine and 1,10-Phenanthroline Ligands
;
_journal_name_full 'Inorganic Chemistry'
_journal_page_first 596
_journal_page_last 607
_journal_paper_doi 10.1021/ic301393e
_journal_volume 52
_journal_year 2013
_chemical_formula_sum 'C24 H16 N2 Pt'
_chemical_formula_weight 527.48
_chemical_name_systematic
;

 ?

;
_space_group_IT_number 14
_symmetry_cell_setting monoclinic
_symmetry_space_group_name_Hall '-P 2ybc'
_symmetry_space_group_name_H-M 'P 1 21/c 1'
_atom_sites_solution_hydrogens geom
_atom_sites_solution_primary direct
_atom_sites_solution_secondary difmap
_audit_creation_method SHELXL-97
_cell_angle_alpha 90.00
_cell_angle_beta 112.509(3)
_cell_angle_gamma 90.00
_cell_formula_units_Z 4
_cell_length_a 10.1828(6)
_cell_length_b 13.9182(8)
_cell_length_c 12.8693(7)
_cell_measurement_reflns_used 8838
_cell_measurement_temperature 150(2)
_cell_measurement_theta_max 27.49
_cell_measurement_theta_min 2.16
_cell_volume 1684.97(17)
_computing_cell_refinement 'Bruker SMART'
_computing_data_collection 'Bruker SMART'
_computing_data_reduction 'Bruker SAINT'
_computing_molecular_graphics 'Bruker SHELXTL'
_computing_publication_material 'Bruker SHELXTL'
_computing_structure_refinement 'SHELXL-97 (Sheldrick, 1997)'
_computing_structure_solution 'SHELXS-97 (Sheldrick, 1990)'
_diffrn_ambient_temperature 150(2)
_diffrn_measured_fraction_theta_full 1.000
_diffrn_measured_fraction_theta_max 1.000
_diffrn_measurement_device_type 'CCD area detector'
_diffrn_measurement_method 'phi and omega scans'
_diffrn_radiation_monochromator graphite
_diffrn_radiation_source 'fine-focus sealed tube'
_diffrn_radiation_type MoK\a
_diffrn_radiation_wavelength 0.71073
_diffrn_reflns_av_R_equivalents 0.0494
_diffrn_reflns_av_sigmaI/netI 0.0202
_diffrn_reflns_limit_h_max 12
_diffrn_reflns_limit_h_min -12
_diffrn_reflns_limit_k_max 17
_diffrn_reflns_limit_k_min -17
_diffrn_reflns_limit_l_max 15
_diffrn_reflns_limit_l_min -15
_diffrn_reflns_number 47701
_diffrn_reflns_theta_full 26.00
_diffrn_reflns_theta_max 26.00
_diffrn_reflns_theta_min 2.25
_exptl_absorpt_coefficient_mu 8.338
_exptl_absorpt_correction_T_max 0.4457
_exptl_absorpt_correction_T_min 0.2692
_exptl_absorpt_correction_type numerical
_exptl_absorpt_process_details SADABS
_exptl_crystal_colour Brown
_exptl_crystal_density_diffrn 2.079
_exptl_crystal_description Block
_exptl_crystal_F_000 1008
_exptl_crystal_size_max 0.24
_exptl_crystal_size_mid 0.18
_exptl_crystal_size_min 0.16
_refine_diff_density_max 0.727
_refine_diff_density_min -0.603
_refine_diff_density_rms 0.088
_refine_ls_extinction_method none
_refine_ls_goodness_of_fit_ref 1.059
_refine_ls_hydrogen_treatment constr
_refine_ls_matrix_type full
_refine_ls_number_parameters 244
_refine_ls_number_reflns 3311
_refine_ls_number_restraints 0
_refine_ls_restrained_S_all 1.059
_refine_ls_R_factor_all 0.0193
_refine_ls_R_factor_gt 0.0156
_refine_ls_shift/su_max 0.001
_refine_ls_shift/su_mean 0.000
_refine_ls_structure_factor_coef Fsqd
_refine_ls_weighting_details 'calc w=1/[\s^2^(Fo^2^)+(0.0119P)^2^+1.8185P] where P=(Fo^2^+2Fc^2^)/3'
_refine_ls_weighting_scheme calc
_refine_ls_wR_factor_gt 0.0335
_refine_ls_wR_factor_ref 0.0347
_reflns_number_gt 2984
_reflns_number_total 3311
_reflns_threshold_expression >2sigma(I)
_cod_data_source_file ic301393e_si_002.cif
_cod_data_source_block ww0002
_cod_database_code 4333529

loop_
_symmetry_equiv_pos_as_xyz
'x, y, z'
'-x, y+1/2, -z+1/2'
'-x, -y, -z'
'x, -y-1/2, z-1/2'

loop_
_atom_site_label
_atom_site_type_symbol
_atom_site_fract_x
_atom_site_fract_y
_atom_site_fract_z
_atom_site_U_iso_or_equiv
_atom_site_adp_type
_atom_site_occupancy
_atom_site_symmetry_multiplicity
_atom_site_calc_flag
_atom_site_refinement_flags
C1 C 0.3982(3) 0.67559(19) 0.4895(2) 0.0170(6) Uani 1 1 d .
C2 C 0.6707(3) 0.67070(19) 0.5465(2) 0.0178(6) Uani 1 1 d .
C3 C 0.2174(3) 0.5123(2) 0.2787(2) 0.0213(6) Uani 1 1 d .
H3 H 0.1849 0.5326 0.3353 0.026 Uiso 1 1 calc R
C4 C 0.1199(3) 0.4721(2) 0.1800(3) 0.0255(7) Uani 1 1 d .
H4 H 0.0225 0.4670 0.1693 0.031 Uiso 1 1 calc R
C5 C 0.1645(3) 0.4401(2) 0.0990(3) 0.0255(7) Uani 1 1 d .
H5 H 0.0979 0.4150 0.0305 0.031 Uiso 1 1 calc R
C6 C 0.3091(3) 0.4446(2) 0.1174(2) 0.0212(6) Uani 1 1 d .
C7 C 0.3685(3) 0.4057(2) 0.0423(3) 0.0240(7) Uani 1 1 d .
H7 H 0.3068 0.3814 -0.0286 0.029 Uiso 1 1 calc R
C8 C 0.5100(3) 0.4027(2) 0.0700(3) 0.0256(7) Uani 1 1 d .
H8 H 0.5467 0.3766 0.0184 0.031 Uiso 1 1 calc R
C9 C 0.6060(3) 0.4386(2) 0.1764(2) 0.0208(6) Uani 1 1 d .
C10 C 0.7542(3) 0.4269(2) 0.2151(3) 0.0274(7) Uani 1 1 d .
H10 H 0.7966 0.3992 0.1680 0.033 Uiso 1 1 calc R
C11 C 0.8360(3) 0.4559(2) 0.3217(3) 0.0271(7) Uani 1 1 d .
H11 H 0.9359 0.4460 0.3508 0.032 Uiso 1 1 calc R
C12 C 0.7722(3) 0.5002(2) 0.3878(3) 0.0230(6) Uani 1 1 d .
H12 H 0.8311 0.5188 0.4621 0.028 Uiso 1 1 calc R
C13 C 0.4007(3) 0.4863(2) 0.2188(2) 0.0179(6) Uani 1 1 d .
C14 C 0.5503(3) 0.48325(19) 0.2483(2) 0.0170(6) Uani 1 1 d .
C15 C 0.2543(3) 0.7000(2) 0.4400(2) 0.0203(6) Uani 1 1 d .
H15 H 0.2011 0.6805 0.3648 0.024 Uiso 1 1 calc R
C16 C 0.1863(3) 0.7518(2) 0.4974(3) 0.0244(7) Uani 1 1 d .
H16 H 0.0882 0.7669 0.4612 0.029 Uiso 1 1 calc R
C17 C 0.2607(3) 0.7814(2) 0.6070(3) 0.0250(7) Uani 1 1 d .
H17 H 0.2131 0.8140 0.6474 0.030 Uiso 1 1 calc R
C18 C 0.4055(3) 0.7631(2) 0.6575(2) 0.0218(6) Uani 1 1 d .
H18 H 0.4574 0.7840 0.7324 0.026 Uiso 1 1 calc R
C19 C 0.4749(3) 0.7145(2) 0.5990(2) 0.0172(6) Uani 1 1 d .
C20 C 0.6292(3) 0.7129(2) 0.6297(2) 0.0179(6) Uani 1 1 d .
C21 C 0.7260(3) 0.7628(2) 0.7212(2) 0.0220(6) Uani 1 1 d .
H21 H 0.6965 0.7884 0.7772 0.026 Uiso 1 1 calc R
C22 C 0.8650(3) 0.7750(2) 0.7303(3) 0.0250(7) Uani 1 1 d .
H22 H 0.9314 0.8079 0.7932 0.030 Uiso 1 1 calc R
C23 C 0.9065(3) 0.7392(2) 0.6477(3) 0.0251(7) Uani 1 1 d .
H23 H 1.0008 0.7493 0.6522 0.030 Uiso 1 1 calc R
C24 C 0.8100(3) 0.6880(2) 0.5572(2) 0.0213(6) Uani 1 1 d .
H24 H 0.8405 0.6642 0.5010 0.026 Uiso 1 1 calc R
N1 N 0.3542(2) 0.52342(16) 0.29666(19) 0.0182(5) Uani 1 1 d .
N2 N 0.6342(2) 0.51754(16) 0.35266(19) 0.0185(5) Uani 1 1 d .
Pt1 Pt 0.516041(10) 0.597807(7) 0.427435(8) 0.01567(4) Uani 1 1 d .

loop_
_atom_site_aniso_label
_atom_site_aniso_U_11
_atom_site_aniso_U_22
_atom_site_aniso_U_33
_atom_site_aniso_U_23
_atom_site_aniso_U_13
_atom_site_aniso_U_12
C1 0.0193(13) 0.0151(14) 0.0171(14) 0.0022(12) 0.0075(11) -0.0019(11)
C2 0.0217(14) 0.0127(14) 0.0158(14) 0.0058(11) 0.0035(11) 0.0032(11)
C3 0.0225(14) 0.0190(15) 0.0243(16) 0.0032(13) 0.0110(12) -0.0003(12)
C4 0.0202(14) 0.0241(17) 0.0291(17) 0.0031(14) 0.0059(13) -0.0010(12)
C5 0.0261(16) 0.0215(16) 0.0237(17) -0.0015(13) 0.0039(13) -0.0067(13)
C6 0.0285(16) 0.0133(14) 0.0204(15) 0.0009(12) 0.0078(12) -0.0016(12)
C7 0.0346(17) 0.0174(15) 0.0190(15) -0.0049(13) 0.0092(13) -0.0061(13)
C8 0.0386(18) 0.0156(16) 0.0265(17) -0.0034(13) 0.0168(14) -0.0033(13)
C9 0.0297(16) 0.0120(14) 0.0237(16) -0.0014(12) 0.0134(13) -0.0006(12)
C10 0.0327(17) 0.0203(16) 0.0354(19) -0.0046(14) 0.0197(15) -0.0015(13)
C11 0.0227(15) 0.0230(17) 0.0351(19) -0.0010(14) 0.0107(13) 0.0064(13)
C12 0.0218(14) 0.0204(16) 0.0229(16) 0.0020(13) 0.0042(12) 0.0030(12)
C13 0.0225(14) 0.0136(14) 0.0169(14) 0.0023(12) 0.0066(11) -0.0009(11)
C14 0.0258(14) 0.0085(13) 0.0170(14) 0.0031(11) 0.0086(12) -0.0008(11)
C15 0.0227(14) 0.0190(15) 0.0182(15) -0.0005(12) 0.0067(12) -0.0024(12)
C16 0.0181(14) 0.0246(16) 0.0298(17) -0.0026(14) 0.0084(13) -0.0009(12)
C17 0.0269(15) 0.0215(16) 0.0315(18) -0.0060(14) 0.0167(13) -0.0036(13)
C18 0.0278(16) 0.0215(16) 0.0176(15) -0.0027(12) 0.0103(13) -0.0055(12)
C19 0.0243(14) 0.0128(14) 0.0145(14) 0.0036(11) 0.0074(11) -0.0021(11)
C20 0.0220(14) 0.0142(14) 0.0150(14) 0.0058(12) 0.0042(11) 0.0021(11)
C21 0.0246(15) 0.0203(16) 0.0172(15) 0.0018(12) 0.0037(12) -0.0004(12)
C22 0.0215(15) 0.0223(17) 0.0219(16) -0.0001(13) -0.0021(12) -0.0015(12)
C23 0.0193(14) 0.0226(16) 0.0306(18) 0.0056(14) 0.0064(13) 0.0023(12)
C24 0.0220(14) 0.0201(16) 0.0221(15) 0.0030(13) 0.0087(12) 0.0041(12)
N1 0.0224(12) 0.0142(12) 0.0174(12) 0.0022(10) 0.0071(10) 0.0018(10)
N2 0.0236(12) 0.0143(12) 0.0181(12) 0.0028(10) 0.0087(10) 0.0008(10)
Pt1 0.01695(6) 0.01671(7) 0.01259(6) 0.00005(5) 0.00481(4) 0.00103(4)

loop_
_atom_type_symbol
_atom_type_description
_atom_type_scat_dispersion_real
_atom_type_scat_dispersion_imag
_atom_type_scat_source
C C 0.0033 0.0016 'International Tables Vol C Tables 4.2.6.8 and 6.1.1.4'
H H 0.0000 0.0000 'International Tables Vol C Tables 4.2.6.8 and 6.1.1.4'
N N 0.0061 0.0033 'International Tables Vol C Tables 4.2.6.8 and 6.1.1.4'
Pt Pt -1.7033 8.3905 'International Tables Vol C Tables 4.2.6.8 and 6.1.1.4'

loop_
_geom_angle_atom_site_label_1
_geom_angle_atom_site_label_2
_geom_angle_atom_site_label_3
_geom_angle
C15 C1 C19 116.0(2)
C15 C1 Pt1 129.4(2)
C19 C1 Pt1 114.51(19)
C24 C2 C20 116.1(3)
C24 C2 Pt1 129.5(2)
C20 C2 Pt1 114.36(19)
N1 C3 C4 122.5(3)
N1 C3 H3 118.7
C4 C3 H3 118.7
C5 C4 C3 119.9(3)
C5 C4 H4 120.1
C3 C4 H4 120.1
C4 C5 C6 119.6(3)
C4 C5 H5 120.2
C6 C5 H5 120.2
C5 C6 C13 117.1(3)
C5 C6 C7 124.0(3)
C13 C6 C7 118.8(3)
C8 C7 C6 121.3(3)
C8 C7 H7 119.3
C6 C7 H7 119.3
C7 C8 C9 120.8(3)
C7 C8 H8 119.6
C9 C8 H8 119.6
C14 C9 C10 117.9(3)
C14 C9 C8 119.0(3)
C10 C9 C8 123.0(3)
C11 C10 C9 118.8(3)
C11 C10 H10 120.6
C9 C10 H10 120.6
C10 C11 C12 119.7(3)
C10 C11 H11 120.2
C12 C11 H11 120.2
N2 C12 C11 123.6(3)
N2 C12 H12 118.2
C11 C12 H12 118.2
N1 C13 C6 123.0(2)
N1 C13 C14 117.0(2)
C6 C13 C14 119.8(3)
N2 C14 C9 122.9(2)
N2 C14 C13 116.9(2)
C9 C14 C13 120.0(3)
C16 C15 C1 122.1(3)
C16 C15 H15 118.9
C1 C15 H15 118.9
C17 C16 C15 120.4(3)
C17 C16 H16 119.8
C15 C16 H16 119.8
C16 C17 C18 119.4(3)
C16 C17 H17 120.3
C18 C17 H17 120.3
C17 C18 C19 120.3(3)
C17 C18 H18 119.8
C19 C18 H18 119.8
C18 C19 C1 121.3(3)
C18 C19 C20 125.2(3)
C1 C19 C20 112.6(2)
C21 C20 C2 121.5(3)
C21 C20 C19 123.9(3)
C2 C20 C19 113.6(2)
C22 C21 C20 120.1(3)
C22 C21 H21 120.0
C20 C21 H21 120.0
C23 C22 C21 119.7(3)
C23 C22 H22 120.2
C21 C22 H22 120.2
C22 C23 C24 120.1(3)
C22 C23 H23 119.9
C24 C23 H23 119.9
C2 C24 C23 122.4(3)
C2 C24 H24 118.8
C23 C24 H24 118.8
C3 N1 C13 117.6(2)
C3 N1 Pt1 129.7(2)
C13 N1 Pt1 112.66(17)
C12 N2 C14 116.9(2)
C12 N2 Pt1 130.8(2)
C14 N2 Pt1 112.22(17)
C1 Pt1 C2 80.55(11)
C1 Pt1 N1 100.30(10)
C2 Pt1 N1 177.84(10)
C1 Pt1 N2 176.94(10)
C2 Pt1 N2 101.38(10)
N1 Pt1 N2 77.68(9)

loop_
_geom_bond_atom_site_label_1
_geom_bond_atom_site_label_2
_geom_bond_distance
C1 C15 1.398(4)
C1 C19 1.430(4)
C1 Pt1 1.996(3)
C2 C24 1.393(4)
C2 C20 1.420(4)
C2 Pt1 2.003(3)
C3 N1 1.330(3)
C3 C4 1.396(4)
C3 H3 0.9500
C4 C5 1.361(4)
C4 H4 0.9500
C5 C6 1.401(4)
C5 H5 0.9500
C6 C13 1.406(4)
C6 C7 1.429(4)
C7 C8 1.347(4)
C7 H7 0.9500
C8 C9 1.433(4)
C8 H8 0.9500
C9 C14 1.402(4)
C9 C10 1.405(4)
C10 C11 1.366(4)
C10 H10 0.9500
C11 C12 1.396(4)
C11 H11 0.9500
C12 N2 1.323(3)
C12 H12 0.9500
C13 N1 1.363(4)
C13 C14 1.423(4)
C14 N2 1.372(3)
C15 C16 1.392(4)
C15 H15 0.9500
C16 C17 1.384(4)
C16 H16 0.9500
C17 C18 1.389(4)
C17 H17 0.9500
C18 C19 1.390(4)
C18 H18 0.9500
C19 C20 1.466(4)
C20 C21 1.398(4)
C21 C22 1.385(4)
C21 H21 0.9500
C22 C23 1.379(4)
C22 H22 0.9500
C23 C24 1.397(4)
C23 H23 0.9500
C24 H24 0.9500
N1 Pt1 2.121(2)
N2 Pt1 2.123(2)
